data_7119392
loop_
_publ_author_name
'Du, Yanlong'
'Yu, Aimin'
'Jia, Jiru'
'Zhang, Youquan'
'Meng, Xiangtai'

_publ_section_title
;
 Direct N-H/\a,\a,\b,\b-C(sp(3))-H functionalization of piperidine via an
 azomethine ylide route: synthesis of spirooxindoles bearing 3-substituted
 oxindoles.
;
_journal_issue 10
_journal_name_full 'Chemical communications (Cambridge, England)'
_journal_page_first 1684
_journal_page_last 1687
_journal_paper_doi 10.1039/c6cc08996h
_journal_volume 53
_journal_year 2017
_chemical_formula_moiety 'C30 H28 N4 O4 S'
_chemical_formula_sum 'C30 H28 N4 O4 S'
_chemical_formula_weight 540.62
_space_group_crystal_system monoclinic
_space_group_IT_number 14
_space_group_name_Hall '-P 2ybc'
_space_group_name_H-M_alt 'P 1 21/c 1'
_symmetry_space_group_name_Hall '-P 2ybc'
_symmetry_space_group_name_H-M 'P 1 21/c 1'
_atom_sites_solution_hydrogens geom
_atom_sites_solution_primary direct
_audit_creation_date 2016-10-12
_audit_creation_method
;
Olex2 1.2
(compiled 2016.02.19 svn.r3266 for OlexSys, GUI svn.r5155)
;
_audit_update_record
;
2016-10-12 deposited with the CCDC.
2017-01-09 downloaded from the CCDC.
;
_cell_angle_alpha 90
_cell_angle_beta 108.211(15)
_cell_angle_gamma 90
_cell_formula_units_Z 4
_cell_length_a 14.539(2)
_cell_length_b 10.3664(9)
_cell_length_c 17.820(2)
_cell_measurement_reflns_used 1905
_cell_measurement_temperature 293(2)
_cell_measurement_theta_max 27.3300
_cell_measurement_theta_min 2.3900
_cell_volume 2551.3(6)
_computing_cell_refinement 'CrysAlisPro 1.171.39.7e (Rigaku OD, 2015)'
_computing_data_collection 'CrysAlisPro 1.171.39.7e (Rigaku OD, 2015)'
_computing_data_reduction 'CrysAlisPro 1.171.39.7e (Rigaku OD, 2015)'
_computing_molecular_graphics 'Olex2 (Dolomanov et al., 2009)'
_computing_publication_material 'Olex2 (Dolomanov et al., 2009)'
_computing_structure_refinement 'ShelXL (Sheldrick, 2015)'
_computing_structure_solution 'ShelXT (Sheldrick, 2015)'
_diffrn_ambient_temperature 293(2)
_diffrn_detector 'CCD plate'
_diffrn_measured_fraction_theta_full 0.998
_diffrn_measured_fraction_theta_max 0.998
_diffrn_measurement_details
;
List of Runs (angles in degrees, time in seconds):

  # Type    Start    End  Width  t~exp~   \w     \q     \k     \f   Frames
#--------------------------------------------------------------------------
  1  \w    -75.00 120.00   1.00    6.00    --   30.00  54.00 240.00  195
;
_diffrn_measurement_device 'abstract diffractometer'
_diffrn_measurement_device_type 'dtrek-CrysAlisPro-abstract goniometer imported rigaku-d*trek images'
_diffrn_measurement_method '\w scans'
_diffrn_orient_matrix_type 'CrysAlisPro convention (1999,Acta A55,543-557)'
_diffrn_orient_matrix_UB_11 0.0304603000
_diffrn_orient_matrix_UB_12 -0.0126205000
_diffrn_orient_matrix_UB_13 -0.0233974000
_diffrn_orient_matrix_UB_21 0.0408644000
_diffrn_orient_matrix_UB_22 -0.0010452000
_diffrn_orient_matrix_UB_23 0.0345578000
_diffrn_orient_matrix_UB_31 -0.0064219000
_diffrn_orient_matrix_UB_32 -0.0672281000
_diffrn_orient_matrix_UB_33 0.0038685000
_diffrn_radiation_monochromator graphite
_diffrn_radiation_probe x-ray
_diffrn_radiation_type MoK\a
_diffrn_radiation_wavelength 0.71073
_diffrn_reflns_av_R_equivalents 0.0355
_diffrn_reflns_av_unetI/netI 0.0563
_diffrn_reflns_Laue_measured_fraction_full 0.998
_diffrn_reflns_Laue_measured_fraction_max 0.998
_diffrn_reflns_limit_h_max 17
_diffrn_reflns_limit_h_min -8
_diffrn_reflns_limit_k_max 12
_diffrn_reflns_limit_k_min -12
_diffrn_reflns_limit_l_max 21
_diffrn_reflns_limit_l_min -21
_diffrn_reflns_number 7758
_diffrn_reflns_point_group_measured_fraction_full 0.998
_diffrn_reflns_point_group_measured_fraction_max 0.998
_diffrn_reflns_theta_full 25.010
_diffrn_reflns_theta_max 25.010
_diffrn_reflns_theta_min 2.304
_diffrn_source 'fine-focus sealed X-ray tube'
_diffrn_source_type 'Enhance (Mo) X-ray Source'
_exptl_absorpt_coefficient_mu 0.173
_exptl_absorpt_correction_T_max 1.00000
_exptl_absorpt_correction_T_min 0.53271
_exptl_absorpt_correction_type multi-scan
_exptl_absorpt_process_details
;
CrysAlisPro 1.171.39.7e (Rigaku Oxford Diffraction, 2015)
Empirical absorption correction using spherical harmonics,
 implemented in SCALE3 ABSPACK scaling algorithm.
;
_exptl_crystal_density_diffrn 1.408
_exptl_crystal_description block
_exptl_crystal_F_000 1136
_refine_diff_density_max 0.201
_refine_diff_density_min -0.395
_refine_diff_density_rms 0.059
_refine_ls_extinction_method none
_refine_ls_goodness_of_fit_ref 1.029
_refine_ls_hydrogen_treatment constr
_refine_ls_matrix_type full
_refine_ls_number_parameters 354
_refine_ls_number_reflns 4501
_refine_ls_number_restraints 0
_refine_ls_restrained_S_all 1.029
_refine_ls_R_factor_all 0.0771
_refine_ls_R_factor_gt 0.0479
_refine_ls_shift/su_max 0.000
_refine_ls_shift/su_mean 0.000
_refine_ls_structure_factor_coef Fsqd
_refine_ls_weighting_details 'w=1/[\s^2^(Fo^2^)+(0.0552P)^2^+0.2084P] where P=(Fo^2^+2Fc^2^)/3'
_refine_ls_weighting_scheme calc
_refine_ls_wR_factor_gt 0.1064
_refine_ls_wR_factor_ref 0.1228
_reflns_Friedel_coverage 0.000
_reflns_number_gt 3211
_reflns_number_total 4501
_reflns_threshold_expression 'I > 2\s(I)'
_cod_data_source_file c6cc08996h2.cif
_cod_data_source_block 1
_cod_depositor_comments 'Adding full bibliography for 7119390--7119392.cif.'
_cod_original_cell_volume 2551.2(6)
_cod_database_code 7119392
_shelx_space_group_comment
;
The symmetry employed for this shelxl refinement is uniquely defined
by the following loop, which should always be used as a source of
symmetry information in preference to the above space-group names.
They are only intended as comments.
;
_reflns_odcompleteness_completeness 84.65
_reflns_odcompleteness_iscentric 1
_reflns_odcompleteness_theta 32.89
_olex2_refinement_description
;
1. Fixed Uiso
 At 1.2 times of:
  All C(H) groups, All C(H,H) groups
 At 1.5 times of:
  All C(H,H,H) groups
2.a Ternary CH refined with riding coordinates:
 C00E(H00E), C00F(H00F)
2.b Secondary CH2 refined with riding coordinates:
 C00M(H00A,H00B), C00N(H00C,H00D), C00P(H00G,H00H), C00S(H00J,H00K)
2.c Aromatic/amide H refined with riding coordinates:
 C00I(H00I), C00Q(H00Q), C00R(H00R), C00T(H00T), C00U(H00U), C00V(H00V),
 C00W(H00W), C00X(H00X), C010(H010), C011(H011), C012(H012), C013(H013)
2.d Idealised Me refined as rotating group:
 C00Y(H00L,H00M,H00N), C00Z(H00O,H00P,H00S)
;
_shelx_shelxl_version_number 2014/7
_olex2_submission_special_instructions 'No special instructions were received'
_oxdiff_exptl_absorpt_empirical_details
;
Empirical correction (ABSPACK) includes:
- Absorption correction using spherical harmonics
- Frame scaling
;
_oxdiff_exptl_absorpt_empirical_full_max 1.442
_oxdiff_exptl_absorpt_empirical_full_min 0.561

loop_
_space_group_symop_operation_xyz
'x, y, z'
'-x, y+1/2, -z+1/2'
'-x, -y, -z'
'x, -y-1/2, z-1/2'

loop_
_atom_site_label
_atom_site_type_symbol
_atom_site_fract_x
_atom_site_fract_y
_atom_site_fract_z
_atom_site_U_iso_or_equiv
_atom_site_adp_type
_atom_site_occupancy
_atom_site_site_symmetry_order
_atom_site_calc_flag
_atom_site_refinement_flags_posn
S001 S 0.90965(4) 0.62673(6) 0.71732(4) 0.03480(19) Uani 1 1 d .
O002 O 0.72226(14) 0.19006(18) 0.68697(11) 0.0529(5) Uani 1 1 d .
N003 N 0.75545(14) 0.44151(17) 0.78799(11) 0.0284(5) Uani 1 1 d .
O004 O 0.90321(14) 0.68775(18) 0.78824(10) 0.0525(5) Uani 1 1 d .
O005 O 1.00420(12) 0.58762(18) 0.71514(12) 0.0539(5) Uani 1 1 d .
O006 O 0.53551(15) 0.84239(19) 0.66302(11) 0.0588(6) Uani 1 1 d .
N007 N 0.78551(15) 0.11353(18) 0.81485(13) 0.0367(5) Uani 1 1 d .
N008 N 0.51024(15) 0.7857(2) 0.53337(12) 0.0408(5) Uani 1 1 d .
N009 N 0.84260(17) 0.6849(2) 0.56514(12) 0.0446(6) Uani 1 1 d .
C00A C 0.60993(16) 0.6110(2) 0.54483(14) 0.0298(6) Uani 1 1 d .
C00B C 0.67489(16) 0.6129(2) 0.69711(13) 0.0281(5) Uani 1 1 d .
C00C C 0.62192(16) 0.6590(2) 0.62523(13) 0.0290(5) Uani 1 1 d .
C00D C 0.82016(17) 0.3307(2) 0.79519(13) 0.0290(5) Uani 1 1 d .
C00E C 0.73361(16) 0.4901(2) 0.70616(13) 0.0268(5) Uani 1 1 d .
H00E H 0.6929 0.4255 0.6710 0.032 Uiso 1 1 calc R
C00F C 0.83494(16) 0.4850(2) 0.69435(13) 0.0283(5) Uani 1 1 d .
H00F H 0.8272 0.4591 0.6398 0.034 Uiso 1 1 calc R
C00G C 0.86722(17) 0.2894(2) 0.88018(14) 0.0314(6) Uani 1 1 d .
C00H C 0.54240(17) 0.6915(2) 0.49130(14) 0.0340(6) Uani 1 1 d .
C00I C 0.64660(18) 0.5072(2) 0.51385(14) 0.0354(6) Uani 1 1 d .
H00I H 0.6904 0.4508 0.5473 0.042 Uiso 1 1 calc R
C00J C 0.86135(16) 0.7358(2) 0.63714(14) 0.0305(6) Uani 1 1 d .
C00K C 0.84503(17) 0.1607(2) 0.88821(14) 0.0335(6) Uani 1 1 d .
C00L C 0.55368(18) 0.7724(3) 0.61381(16) 0.0384(6) Uani 1 1 d .
C00M C 0.66794(17) 0.4253(2) 0.81106(14) 0.0333(6) Uani 1 1 d .
H00A H 0.6840 0.3843 0.8625 0.040 Uiso 1 1 calc R
H00B H 0.6219 0.3709 0.7731 0.040 Uiso 1 1 calc R
C00N C 0.66927(19) 0.6618(2) 0.77535(14) 0.0353(6) Uani 1 1 d .
H00C H 0.6307 0.7400 0.7672 0.042 Uiso 1 1 calc R
H00D H 0.7338 0.6822 0.8098 0.042 Uiso 1 1 calc R
C00O C 0.76863(18) 0.2048(2) 0.75696(15) 0.0351(6) Uani 1 1 d .
C00P C 0.62337(19) 0.5588(2) 0.81407(15) 0.0377(6) Uani 1 1 d .
H00G H 0.5543 0.5552 0.7870 0.045 Uiso 1 1 calc R
H00H H 0.6329 0.5822 0.8687 0.045 Uiso 1 1 calc R
C00Q C 0.61731(19) 0.4881(3) 0.43218(15) 0.0414(7) Uani 1 1 d .
H00Q H 0.6409 0.4176 0.4116 0.050 Uiso 1 1 calc R
C00R C 0.9237(2) 0.3557(3) 0.94488(15) 0.0442(7) Uani 1 1 d .
H00R H 0.9394 0.4416 0.9402 0.053 Uiso 1 1 calc R
C00S C 0.88989(18) 0.3775(2) 0.75083(15) 0.0379(6) Uani 1 1 d .
H00J H 0.9061 0.3072 0.7213 0.045 Uiso 1 1 calc R
H00K H 0.9492 0.4109 0.7877 0.045 Uiso 1 1 calc R
C00T C 0.8515(2) 0.8630(3) 0.65199(17) 0.0448(7) Uani 1 1 d .
H00T H 0.8656 0.8934 0.7035 0.054 Uiso 1 1 calc R
C00U C 0.8791(2) 0.0975(3) 0.96040(17) 0.0475(7) Uani 1 1 d .
H00U H 0.8643 0.0113 0.9653 0.057 Uiso 1 1 calc R
C00V C 0.55348(19) 0.5727(3) 0.38141(16) 0.0469(7) Uani 1 1 d .
H00V H 0.5369 0.5602 0.3271 0.056 Uiso 1 1 calc R
C00W C 0.51449(19) 0.6748(3) 0.41016(14) 0.0439(7) Uani 1 1 d .
H00W H 0.4708 0.7308 0.3763 0.053 Uiso 1 1 calc R
C00X C 0.9355(2) 0.1662(3) 1.02449(17) 0.0536(8) Uani 1 1 d .
H00X H 0.9590 0.1254 1.0732 0.064 Uiso 1 1 calc R
C00Y C 0.7554(2) -0.0204(2) 0.79965(19) 0.0582(9) Uani 1 1 d .
H00L H 0.8114 -0.0740 0.8071 0.087 Uiso 1 1 calc GR
H00M H 0.7133 -0.0289 0.7463 0.087 Uiso 1 1 calc GR
H00N H 0.7216 -0.0466 0.8356 0.087 Uiso 1 1 calc GR
C00Z C 0.4261(2) 0.8683(3) 0.49834(19) 0.0613(9) Uani 1 1 d .
H00O H 0.4337 0.9118 0.4531 0.092 Uiso 1 1 calc GR
H00P H 0.4209 0.9308 0.5365 0.092 Uiso 1 1 calc GR
H00S H 0.3686 0.8164 0.4824 0.092 Uiso 1 1 calc GR
C010 C 0.8201(2) 0.9455(3) 0.5884(2) 0.0611(9) Uani 1 1 d .
H010 H 0.8129 1.0331 0.5961 0.073 Uiso 1 1 calc R
C011 C 0.9574(2) 0.2930(3) 1.01807(16) 0.0559(8) Uani 1 1 d .
H011 H 0.9949 0.3377 1.0623 0.067 Uiso 1 1 calc R
C012 C 0.8114(2) 0.7671(3) 0.50512(17) 0.0592(9) Uani 1 1 d .
H012 H 0.7964 0.7345 0.4541 0.071 Uiso 1 1 calc R
C013 C 0.7999(2) 0.8965(3) 0.5139(2) 0.0634(9) Uani 1 1 d .
H013 H 0.7786 0.9501 0.4700 0.076 Uiso 1 1 calc R

loop_
_atom_site_aniso_label
_atom_site_aniso_U_11
_atom_site_aniso_U_22
_atom_site_aniso_U_33
_atom_site_aniso_U_23
_atom_site_aniso_U_13
_atom_site_aniso_U_12
S001 0.0264(3) 0.0388(4) 0.0324(4) 0.0059(3) -0.0007(3) -0.0067(3)
O002 0.0592(14) 0.0496(12) 0.0372(11) -0.0106(10) -0.0033(10) -0.0014(10)
N003 0.0258(11) 0.0294(10) 0.0261(11) 0.0046(9) 0.0025(8) 0.0005(8)
O004 0.0598(14) 0.0593(12) 0.0298(10) -0.0056(9) 0.0018(9) -0.0224(10)
O005 0.0215(10) 0.0575(12) 0.0774(14) 0.0210(11) 0.0076(9) 0.0000(9)
O006 0.0591(14) 0.0547(12) 0.0529(13) -0.0071(11) 0.0033(10) 0.0259(10)
N007 0.0426(13) 0.0245(11) 0.0447(13) 0.0009(10) 0.0161(11) -0.0038(9)
N008 0.0344(13) 0.0395(12) 0.0392(13) 0.0067(11) -0.0017(10) 0.0079(10)
N009 0.0526(15) 0.0412(13) 0.0340(13) 0.0017(11) 0.0047(11) -0.0058(11)
C00A 0.0197(12) 0.0356(13) 0.0298(13) 0.0038(11) 0.0017(10) -0.0041(10)
C00B 0.0211(12) 0.0270(12) 0.0323(14) -0.0020(11) 0.0025(10) -0.0039(10)
C00C 0.0228(13) 0.0295(13) 0.0297(13) 0.0034(11) 0.0009(10) -0.0015(10)
C00D 0.0273(13) 0.0246(12) 0.0291(13) 0.0038(11) 0.0003(10) 0.0008(10)
C00E 0.0225(13) 0.0275(12) 0.0259(12) 0.0032(10) 0.0009(10) -0.0005(10)
C00F 0.0242(13) 0.0307(12) 0.0256(13) 0.0028(11) 0.0012(10) -0.0014(10)
C00G 0.0267(13) 0.0296(13) 0.0340(14) 0.0051(12) 0.0036(11) 0.0009(10)
C00H 0.0243(13) 0.0401(14) 0.0337(14) 0.0058(12) 0.0033(11) -0.0061(11)
C00I 0.0254(13) 0.0434(15) 0.0337(14) 0.0010(13) 0.0039(11) -0.0032(11)
C00J 0.0222(13) 0.0329(13) 0.0339(14) 0.0032(12) 0.0053(11) -0.0029(10)
C00K 0.0318(14) 0.0328(13) 0.0363(14) 0.0031(12) 0.0112(12) 0.0031(11)
C00L 0.0300(15) 0.0368(14) 0.0415(16) 0.0023(13) 0.0011(12) 0.0010(11)
C00M 0.0304(14) 0.0386(13) 0.0299(14) 0.0002(12) 0.0077(11) -0.0019(11)
C00N 0.0382(15) 0.0301(13) 0.0317(14) -0.0028(12) 0.0024(11) 0.0024(11)
C00O 0.0290(14) 0.0342(14) 0.0402(16) -0.0060(13) 0.0080(12) 0.0023(11)
C00P 0.0371(15) 0.0432(15) 0.0322(14) -0.0061(13) 0.0102(12) 0.0016(12)
C00Q 0.0338(15) 0.0544(17) 0.0353(15) -0.0064(14) 0.0100(12) -0.0074(13)
C00R 0.0456(17) 0.0395(15) 0.0370(16) 0.0063(13) -0.0022(13) -0.0030(13)
C00S 0.0301(14) 0.0371(14) 0.0456(16) 0.0123(13) 0.0106(12) 0.0042(11)
C00T 0.0421(16) 0.0416(15) 0.0504(17) -0.0008(15) 0.0142(14) 0.0037(13)
C00U 0.0561(19) 0.0419(16) 0.0491(18) 0.0220(14) 0.0232(15) 0.0105(14)
C00V 0.0330(16) 0.076(2) 0.0271(14) 0.0014(15) 0.0024(12) -0.0128(15)
C00W 0.0329(15) 0.0597(18) 0.0315(15) 0.0095(14) -0.0011(12) -0.0025(13)
C00X 0.053(2) 0.068(2) 0.0356(17) 0.0208(16) 0.0085(14) 0.0122(16)
C00Y 0.081(2) 0.0327(14) 0.074(2) -0.0116(15) 0.0441(19) -0.0159(15)
C00Z 0.0458(19) 0.0559(18) 0.067(2) 0.0120(17) -0.0044(15) 0.0203(15)
C010 0.057(2) 0.0389(17) 0.080(2) 0.0105(18) 0.0103(18) 0.0103(15)
C011 0.053(2) 0.067(2) 0.0349(16) 0.0022(16) -0.0046(14) -0.0008(16)
C012 0.071(2) 0.059(2) 0.0333(17) 0.0098(16) -0.0032(15) -0.0123(17)
C013 0.062(2) 0.0505(19) 0.059(2) 0.0275(17) -0.0081(16) -0.0043(16)

loop_
_atom_type_symbol
_atom_type_description
_atom_type_scat_dispersion_real
_atom_type_scat_dispersion_imag
_atom_type_scat_source
C C 0.0033 0.0016 'International Tables Vol C Tables 4.2.6.8 and 6.1.1.4'
H H 0.0000 0.0000 'International Tables Vol C Tables 4.2.6.8 and 6.1.1.4'
N N 0.0061 0.0033 'International Tables Vol C Tables 4.2.6.8 and 6.1.1.4'
O O 0.0106 0.0060 'International Tables Vol C Tables 4.2.6.8 and 6.1.1.4'
S S 0.1246 0.1234 'International Tables Vol C Tables 4.2.6.8 and 6.1.1.4'

loop_
_geom_angle_atom_site_label_1
_geom_angle_atom_site_label_2
_geom_angle_atom_site_label_3
_geom_angle
O004 S001 O005 117.99(12)
O004 S001 C00F 110.99(11)
O004 S001 C00J 107.85(11)
O005 S001 C00F 106.07(11)
O005 S001 C00J 107.20(11)
C00J S001 C00F 106.09(11)
C00D N003 C00E 106.69(17)
C00M N003 C00D 118.45(18)
C00M N003 C00E 112.20(18)
C00K N007 C00Y 124.4(2)
C00O N007 C00K 111.95(19)
C00O N007 C00Y 123.2(2)
C00H N008 C00Z 123.7(2)
C00L N008 C00H 111.5(2)
C00L N008 C00Z 123.5(2)
C012 N009 C00J 115.8(2)
C00H C00A C00C 107.7(2)
C00I C00A C00C 134.7(2)
C00I C00A C00H 117.5(2)
C00C C00B C00E 122.1(2)
C00C C00B C00N 125.1(2)
C00N C00B C00E 112.07(19)
C00A C00C C00L 104.97(19)
C00B C00C C00A 131.1(2)
C00B C00C C00L 123.8(2)
N003 C00D C00G 112.74(19)
N003 C00D C00O 114.34(19)
N003 C00D C00S 102.46(17)
C00G C00D C00O 101.86(18)
C00G C00D C00S 115.9(2)
C00S C00D C00O 110.04(19)
N003 C00E C00B 109.35(18)
N003 C00E H00E 107.4
N003 C00E C00F 101.62(17)
C00B C00E H00E 107.4
C00B C00E C00F 122.78(18)
C00F C00E H00E 107.4
S001 C00F H00F 108.9
C00E C00F S001 118.23(16)
C00E C00F H00F 108.9
C00S C00F S001 106.78(16)
C00S C00F C00E 104.79(17)
C00S C00F H00F 108.9
C00K C00G C00D 109.1(2)
C00R C00G C00D 131.5(2)
C00R C00G C00K 119.4(2)
N008 C00H C00A 109.2(2)
C00W C00H N008 127.5(2)
C00W C00H C00A 123.2(2)
C00A C00I H00I 120.2
C00A C00I C00Q 119.6(2)
C00Q C00I H00I 120.2
N009 C00J S001 115.48(18)
N009 C00J C00T 124.6(2)
C00T C00J S001 119.8(2)
C00G C00K N007 109.4(2)
C00U C00K N007 129.3(2)
C00U C00K C00G 121.4(2)
O006 C00L N008 123.4(2)
O006 C00L C00C 129.9(2)
N008 C00L C00C 106.6(2)
N003 C00M H00A 110.0
N003 C00M H00B 110.0
N003 C00M C00P 108.66(19)
H00A C00M H00B 108.3
C00P C00M H00A 110.0
C00P C00M H00B 110.0
C00B C00N H00C 109.7
C00B C00N H00D 109.7
C00B C00N C00P 109.78(19)
H00C C00N H00D 108.2
C00P C00N H00C 109.7
C00P C00N H00D 109.7
O002 C00O N007 126.4(2)
O002 C00O C00D 125.9(2)
N007 C00O C00D 107.7(2)
C00M C00P H00G 109.4
C00M C00P H00H 109.4
C00N C00P C00M 111.36(19)
C00N C00P H00G 109.4
C00N C00P H00H 109.4
H00G C00P H00H 108.0
C00I C00Q H00Q 119.6
C00V C00Q C00I 120.9(3)
C00V C00Q H00Q 119.6
C00G C00R H00R 120.2
C00G C00R C011 119.5(2)
C011 C00R H00R 120.2
C00D C00S C00F 105.70(19)
C00D C00S H00J 110.6
C00D C00S H00K 110.6
C00F C00S H00J 110.6
C00F C00S H00K 110.6
H00J C00S H00K 108.7
C00J C00T H00T 121.0
C00J C00T C010 117.9(3)
C010 C00T H00T 121.0
C00K C00U H00U 120.9
C00X C00U C00K 118.1(2)
C00X C00U H00U 120.9
C00Q C00V H00V 119.5
C00W C00V C00Q 120.9(2)
C00W C00V H00V 119.5
C00H C00W H00W 121.1
C00V C00W C00H 117.7(2)
C00V C00W H00W 121.1
C00U C00X H00X 119.3
C011 C00X C00U 121.5(3)
C011 C00X H00X 119.3
N007 C00Y H00L 109.5
N007 C00Y H00M 109.5
N007 C00Y H00N 109.5
H00L C00Y H00M 109.5
H00L C00Y H00N 109.5
H00M C00Y H00N 109.5
N008 C00Z H00O 109.5
N008 C00Z H00P 109.5
N008 C00Z H00S 109.5
H00O C00Z H00P 109.5
H00O C00Z H00S 109.5
H00P C00Z H00S 109.5
C00T C010 H010 120.5
C013 C010 C00T 119.0(3)
C013 C010 H010 120.5
C00R C011 H011 120.0
C00X C011 C00R 120.1(3)
C00X C011 H011 120.0
N009 C012 H012 118.0
N009 C012 C013 124.1(3)
C013 C012 H012 118.0
C010 C013 C012 118.6(3)
C010 C013 H013 120.7
C012 C013 H013 120.7

loop_
_geom_bond_atom_site_label_1
_geom_bond_atom_site_label_2
_geom_bond_distance
S001 O004 1.4422(19)
S001 O005 1.4453(18)
S001 C00F 1.797(2)
S001 C00J 1.785(2)
O002 C00O 1.228(3)
N003 C00D 1.464(3)
N003 C00E 1.480(3)
N003 C00M 1.464(3)
O006 C00L 1.229(3)
N007 C00K 1.411(3)
N007 C00O 1.364(3)
N007 C00Y 1.456(3)
N008 C00H 1.398(3)
N008 C00L 1.381(3)
N008 C00Z 1.463(3)
N009 C00J 1.334(3)
N009 C012 1.332(3)
C00A C00C 1.475(3)
C00A C00H 1.409(3)
C00A C00I 1.390(3)
C00B C00C 1.358(3)
C00B C00E 1.514(3)
C00B C00N 1.509(3)
C00C C00L 1.510(3)
C00D C00G 1.516(3)
C00D C00O 1.553(3)
C00D C00S 1.545(3)
C00E H00E 0.9800
C00E C00F 1.553(3)
C00F H00F 0.9800
C00F C00S 1.546(3)
C00G C00K 1.390(3)
C00G C00R 1.373(3)
C00H C00W 1.385(3)
C00I H00I 0.9300
C00I C00Q 1.397(3)
C00J C00T 1.361(3)
C00K C00U 1.390(3)
C00M H00A 0.9700
C00M H00B 0.9700
C00M C00P 1.536(3)
C00N H00C 0.9700
C00N H00D 0.9700
C00N C00P 1.533(3)
C00P H00G 0.9700
C00P H00H 0.9700
C00Q H00Q 0.9300
C00Q C00V 1.388(4)
C00R H00R 0.9300
C00R C011 1.402(4)
C00S H00J 0.9700
C00S H00K 0.9700
C00T H00T 0.9300
C00T C010 1.379(4)
C00U H00U 0.9300
C00U C00X 1.378(4)
C00V H00V 0.9300
C00V C00W 1.373(4)
C00W H00W 0.9300
C00X H00X 0.9300
C00X C011 1.365(4)
C00Y H00L 0.9600
C00Y H00M 0.9600
C00Y H00N 0.9600
C00Z H00O 0.9600
C00Z H00P 0.9600
C00Z H00S 0.9600
C010 H010 0.9300
C010 C013 1.364(4)
C011 H011 0.9300
C012 H012 0.9300
C012 C013 1.366(4)
C013 H013 0.9300

loop_
_geom_torsion_atom_site_label_1
_geom_torsion_atom_site_label_2
_geom_torsion_atom_site_label_3
_geom_torsion_atom_site_label_4
_geom_torsion
S001 C00F C00S C00D 123.45(17)
S001 C00J C00T C010 175.7(2)
N003 C00D C00G C00K 122.7(2)
N003 C00D C00G C00R -57.0(3)
N003 C00D C00O O002 60.2(3)
N003 C00D C00O N007 -120.7(2)
N003 C00D C00S C00F -22.6(2)
N003 C00E C00F S001 -91.99(18)
N003 C00E C00F C00S 26.7(2)
N003 C00M C00P C00N 12.5(3)
O004 S001 C00F C00E 40.3(2)
O004 S001 C00F C00S -77.36(18)
O004 S001 C00J N009 -166.21(18)
O004 S001 C00J C00T 17.7(2)
O005 S001 C00F C00E 169.64(16)
O005 S001 C00F C00S 51.96(18)
O005 S001 C00J N009 65.8(2)
O005 S001 C00J C00T -110.4(2)
N007 C00K C00U C00X -178.8(2)
N008 C00H C00W C00V -178.1(2)
N009 C00J C00T C010 -0.1(4)
N009 C012 C013 C010 -0.9(5)
C00A C00C C00L O006 177.9(3)
C00A C00C C00L N008 -1.2(3)
C00A C00H C00W C00V 1.5(4)
C00A C00I C00Q C00V 1.2(4)
C00B C00C C00L O006 2.0(4)
C00B C00C C00L N008 -177.2(2)
C00B C00E C00F S001 30.3(3)
C00B C00E C00F C00S 149.1(2)
C00B C00N C00P C00M 46.5(3)
C00C C00A C00H N008 -0.9(3)
C00C C00A C00H C00W 179.4(2)
C00C C00A C00I C00Q 178.4(2)
C00C C00B C00E N003 -161.1(2)
C00C C00B C00E C00F 80.2(3)
C00C C00B C00N C00P 111.1(3)
C00D N003 C00E C00B -174.42(17)
C00D N003 C00E C00F -43.3(2)
C00D N003 C00M C00P 168.90(19)
C00D C00G C00K N007 -0.7(3)
C00D C00G C00K C00U 179.9(2)
C00D C00G C00R C011 179.3(2)
C00E N003 C00D C00G 166.85(18)
C00E N003 C00D C00O -77.4(2)
C00E N003 C00D C00S 41.6(2)
C00E N003 C00M C00P -66.1(2)
C00E C00B C00C C00A -1.9(4)
C00E C00B C00C C00L 172.9(2)
C00E C00B C00N C00P -58.8(3)
C00E C00F C00S C00D -2.7(2)
C00F S001 C00J N009 -47.2(2)
C00F S001 C00J C00T 136.6(2)
C00G C00D C00O O002 -177.9(2)
C00G C00D C00O N007 1.2(2)
C00G C00D C00S C00F -145.8(2)
C00G C00K C00U C00X 0.4(4)
C00G C00R C011 C00X 1.0(4)
C00H N008 C00L O006 -178.5(2)
C00H N008 C00L C00C 0.7(3)
C00H C00A C00C C00B 176.8(2)
C00H C00A C00C C00L 1.3(2)
C00H C00A C00I C00Q 1.3(3)
C00I C00A C00C C00B -0.5(4)
C00I C00A C00C C00L -176.1(3)
C00I C00A C00H N008 177.0(2)
C00I C00A C00H C00W -2.7(3)
C00I C00Q C00V C00W -2.5(4)
C00J S001 C00F C00E -76.57(18)
C00J S001 C00F C00S 165.75(15)
C00J N009 C012 C013 1.2(4)
C00J C00T C010 C013 0.4(4)
C00K N007 C00O O002 177.4(2)
C00K N007 C00O C00D -1.7(3)
C00K C00G C00R C011 -0.4(4)
C00K C00U C00X C011 0.2(4)
C00L N008 C00H C00A 0.1(3)
C00L N008 C00H C00W 179.7(2)
C00M N003 C00D C00G -65.5(3)
C00M N003 C00D C00O 50.3(3)
C00M N003 C00D C00S 169.29(19)
C00M N003 C00E C00B 54.3(2)
C00M N003 C00E C00F -174.54(17)
C00N C00B C00C C00A -170.8(2)
C00N C00B C00C C00L 3.9(4)
C00N C00B C00E N003 9.1(3)
C00N C00B C00E C00F -109.5(2)
C00O N007 C00K C00G 1.5(3)
C00O N007 C00K C00U -179.2(2)
C00O C00D C00G C00K -0.3(2)
C00O C00D C00G C00R 180.0(3)
C00O C00D C00S C00F 99.4(2)
C00Q C00V C00W C00H 1.1(4)
C00R C00G C00K N007 179.1(2)
C00R C00G C00K C00U -0.2(4)
C00S C00D C00G C00K -119.7(2)
C00S C00D C00G C00R 60.6(4)
C00S C00D C00O O002 -54.5(3)
C00S C00D C00O N007 124.6(2)
C00T C010 C013 C012 0.1(5)
C00U C00X C011 C00R -0.9(5)
C00Y N007 C00K C00G 174.3(2)
C00Y N007 C00K C00U -6.4(4)
C00Y N007 C00O O002 4.6(4)
C00Y N007 C00O C00D -174.5(2)
C00Z N008 C00H C00A -167.0(2)
C00Z N008 C00H C00W 12.7(4)
C00Z N008 C00L O006 -11.4(4)
C00Z N008 C00L C00C 167.8(2)
C012 N009 C00J S001 -176.6(2)
C012 N009 C00J C00T -0.7(4)
